data_1562170
loop_
_publ_author_name
'McNamee, Ryan E.'
'Haugland, Marius M.'
'Nugent, Jeremy'
'Chan, Rachel'
'Christensen, Kirsten E.'
'Anderson, Edward A.'

_publ_section_title
;
 Synthesis of 1,3-disubstituted bicyclo[1.1.0]butanes <i>via</i> directed
 bridgehead functionalization.
;
_journal_issue 21
_journal_name_full 'Chemical science'
_journal_page_first 7480
_journal_page_last 7485
_journal_paper_doi 10.1039/d1sc01836a
_journal_volume 12
_journal_year 2021
_chemical_formula_moiety 'C17 H16 O2 S'
_chemical_formula_sum 'C17 H16 O2 S'
_chemical_formula_weight 284.38
_chemical_melting_point ?
_space_group_IT_number 14
_space_group_name_Hall '-P 2yn'
_space_group_name_H-M_alt 'P 1 21/n 1'
_symmetry_cell_setting monoclinic
_symmetry_space_group_name_Hall '-P 2yn'
_symmetry_space_group_name_H-M 'P 1 21/n 1'
_atom_sites_solution_hydrogens difmap
_atom_sites_solution_primary other
_audit_creation_date 2020-03-13
_audit_creation_method 'CRYSTALS_ver_14.61_build_7453 '
_audit_update_record
;
2021-03-31 deposited with the CCDC.	2021-04-27 downloaded from the CCDC.
;
_cell_angle_alpha 90
_cell_angle_beta 95.2702(14)
_cell_angle_gamma 90
_cell_formula_units_Z 4
_cell_length_a 5.91440(10)
_cell_length_b 16.5154(2)
_cell_length_c 14.7712(2)
_cell_measurement_reflns_used 7909
_cell_measurement_temperature 150
_cell_measurement_theta_max 77.11
_cell_measurement_theta_min 2.67
_cell_volume 1436.73(4)
_computing_cell_refinement
; 
 CrysAlisPro (Rigaku Oxford Diffraction, 2017) 
;
_computing_data_collection 'SuperNova, (Oxford Diffraction, 2010)'
_computing_data_reduction
; 
 CrysAlisPro (Rigaku Oxford Diffraction, 2017) 
;
_computing_molecular_graphics 'CAMERON (Watkin et al., 1996)'
_computing_publication_material 'CRYSTALS (Betteridge et al., 2003)'
_computing_structure_refinement 'CRYSTALS (Betteridge et al., 2003)'
_computing_structure_solution 'Superflip (Palatinus & Chapuis, 2007)'
_diffrn_ambient_temperature 150
_diffrn_measured_fraction_theta_full 0.996
_diffrn_measured_fraction_theta_max 0.991
_diffrn_measurement_device Area
_diffrn_measurement_device_type 'Oxford Diffraction SuperNova'
_diffrn_measurement_method \w
_diffrn_radiation_monochromator 'focussing mirrors'
_diffrn_radiation_type 'Cu K\a'
_diffrn_radiation_wavelength 1.54184
_diffrn_reflns_av_R_equivalents 0.022
_diffrn_reflns_av_sigmaI/netI 0.0248
_diffrn_reflns_av_unetI/netI 0.025
_diffrn_reflns_limit_h_max 7
_diffrn_reflns_limit_h_min -7
_diffrn_reflns_limit_k_max 20
_diffrn_reflns_limit_k_min -13
_diffrn_reflns_limit_l_max 18
_diffrn_reflns_limit_l_min -18
_diffrn_reflns_number 11872
_diffrn_reflns_theta_full 75.545
_diffrn_reflns_theta_max 77.086
_diffrn_reflns_theta_min 4.025
_diffrn_standards_number 0
_exptl_absorpt_coefficient_mu 1.981
_exptl_absorpt_correction_T_max 0.85
_exptl_absorpt_correction_T_min 0.77
_exptl_absorpt_correction_type multi-scan
_exptl_absorpt_process_details
; 
 CrysAlisPro (Rigaku Oxford Diffraction, 2017) 
;
_exptl_crystal_colour clear_pale_colourless
_exptl_crystal_density_diffrn 1.315
_exptl_crystal_density_meas ?
_exptl_crystal_density_method 'not measured'
_exptl_crystal_description needles
_exptl_crystal_F_000 600
_exptl_crystal_size_max 0.25
_exptl_crystal_size_mid 0.10
_exptl_crystal_size_min 0.08
_refine_diff_density_max 0.35
_refine_diff_density_min -0.33
_refine_ls_extinction_coef 24(4)
_refine_ls_extinction_method 'Larson (1970), Equation 22'
_refine_ls_goodness_of_fit_ref 1.0022
_refine_ls_hydrogen_treatment constr
_refine_ls_matrix_type full
_refine_ls_number_parameters 182
_refine_ls_number_reflns 3022
_refine_ls_number_restraints 0
_refine_ls_R_factor_all 0.0308
_refine_ls_R_factor_gt 0.0295
_refine_ls_shift/su_max 0.0005902
_refine_ls_shift/su_mean 0.0000336
_refine_ls_structure_factor_coef Fsqd
_refine_ls_weighting_details
;
 Method= Modified Sheldrick 
 w=1/[\s^2^(F^2^) + ( 0.05P)^2^ + 0.49P] 
 ,where P=(max(Fo^2^,0) + 2Fc^2^)/3 
;
_refine_ls_weighting_scheme calc
_refine_ls_wR_factor_all 0.0820
_refine_ls_wR_factor_gt 0.0806
_refine_ls_wR_factor_ref 0.0820
_reflns_limit_h_max 7
_reflns_limit_h_min -7
_reflns_limit_k_max 20
_reflns_limit_k_min 0
_reflns_limit_l_max 18
_reflns_limit_l_min 0
_reflns_number_gt 2881
_reflns_number_total 3022
_reflns_threshold_expression I>2.0\s(I)
_oxford_diffrn_Wilson_B_factor 2.02
_oxford_diffrn_Wilson_scale 0.02
_oxford_refine_ls_r_factor_ref 0.0308
_oxford_refine_ls_scale 6.49(16)
_oxford_reflns_number_all 3022
_oxford_structure_analysis_title 7304
_cod_data_source_file d1sc01836a2.cif
_cod_data_source_block 18
_cod_depositor_comments
;
The following automatic conversions were performed:

data item '_chemical_melting_point' value 'not measured' was changed
to '?' -- the value is undefined or not given.

data item '_exptl_crystal_density_meas' value 'not measured' was
changed to '?' -- the value is perceived as not measured.

Automatic conversion script
Id: cif_fix_values 7556 2019-12-06 15:28:31Z antanas 

 Adding full bibliography for 1562166--1562170.cif.
;
_cod_original_sg_symbol_H-M 'P 21/n '
_cod_database_code 1562170
_oxford_refine_reflns_threshold_expression_ref I>-3.0\s(I)
_oxford_refine_ls_r_factor_all 0.0308
_oxford_refine_ls_wr_factor_all 0.0820

loop_
_symmetry_equiv_pos_as_xyz
x,y,z
-x,-y,-z
x+1/2,-y+1/2,z+1/2
-x+1/2,y+1/2,-z+1/2

loop_
_atom_site_label
_atom_site_type_symbol
_atom_site_fract_x
_atom_site_fract_y
_atom_site_fract_z
_atom_site_U_iso_or_equiv
_atom_site_occupancy
_atom_site_adp_type
_atom_site_refinement_flags_posn
_atom_site_refinement_flags_adp
_atom_site_refinement_flags_occupancy
_atom_site_disorder_assembly
_atom_site_disorder_group
_atom_site_attached_hydrogens
C1 C 0.5382(2) 0.27781(7) -0.06551(8) 0.0254 1.0000 Uani . . . . . .
C2 C 0.5655(2) 0.26265(8) -0.15637(9) 0.0313 1.0000 Uani . . . . . .
C3 C 0.3917(3) 0.28093(8) -0.22289(8) 0.0347 1.0000 Uani . . . . . .
C4 C 0.1904(2) 0.31478(8) -0.19943(9) 0.0344 1.0000 Uani . . . . . .
C5 C 0.1600(2) 0.32959(7) -0.10908(9) 0.0274 1.0000 Uani . . . . . .
C6 C 0.33439(19) 0.31050(7) -0.04282(7) 0.0213 1.0000 Uani . . . . . .
S7 S 0.29589(5) 0.328391(16) 0.072523(18) 0.0230 1.0000 Uani . . . . . .
O8 O 0.05579(16) 0.33112(6) 0.08202(7) 0.0340 1.0000 Uani . . . . . .
O9 O 0.43643(18) 0.27225(6) 0.12649(6) 0.0369 1.0000 Uani . . . . . .
C10 C 0.40322(19) 0.42471(7) 0.09221(8) 0.0242 1.0000 Uani . . . . . .
C11 C 0.6379(2) 0.44924(8) 0.12884(9) 0.0318 1.0000 Uani . . . . . .
C12 C 0.44285(19) 0.46730(7) 0.18348(8) 0.0252 1.0000 Uani . . . . . .
C13 C 0.2815(2) 0.50209(7) 0.10944(8) 0.0283 1.0000 Uani . . . . . .
C14 C 0.4064(2) 0.44458(7) 0.27714(8) 0.0247 1.0000 Uani . . . . . .
C15 C 0.2088(2) 0.46685(8) 0.31555(8) 0.0305 1.0000 Uani . . . . . .
C16 C 0.1815(2) 0.44832(9) 0.40555(9) 0.0349 1.0000 Uani . . . . . .
C17 C 0.3499(3) 0.40834(8) 0.46028(9) 0.0335 1.0000 Uani . . . . . .
C18 C 0.5460(3) 0.38636(8) 0.42146(9) 0.0356 1.0000 Uani . . . . . .
C19 C 0.5750(2) 0.40392(8) 0.33145(9) 0.0310 1.0000 Uani . . . . . .
C20 C 0.3235(3) 0.39024(9) 0.55854(9) 0.0468 1.0000 Uani . . . . . .
H11 H 0.6575 0.2660 -0.0198 0.0332 1.0000 Uiso R . . . . .
H21 H 0.7005 0.2387 -0.1717 0.0380 1.0000 Uiso R . . . . .
H31 H 0.4101 0.2690 -0.2846 0.0415 1.0000 Uiso R . . . . .
H41 H 0.0743 0.3266 -0.2436 0.0413 1.0000 Uiso R . . . . .
H51 H 0.0244 0.3515 -0.0924 0.0348 1.0000 Uiso R . . . . .
H111 H 0.7112 0.4937 0.0978 0.0383 1.0000 Uiso R . . . . .
H112 H 0.7398 0.4067 0.1505 0.0373 1.0000 Uiso R . . . . .
H131 H 0.3284 0.5505 0.0790 0.0350 1.0000 Uiso R . . . . .
H132 H 0.1157 0.4996 0.1167 0.0330 1.0000 Uiso R . . . . .
H151 H 0.0904 0.4945 0.2797 0.0378 1.0000 Uiso R . . . . .
H161 H 0.0461 0.4636 0.4304 0.0416 1.0000 Uiso R . . . . .
H181 H 0.6637 0.3585 0.4582 0.0447 1.0000 Uiso R . . . . .
H191 H 0.7115 0.3888 0.3060 0.0374 1.0000 Uiso R . . . . .
H202 H 0.4159 0.3450 0.5781 0.0716 1.0000 Uiso R . . . . .
H203 H 0.3667 0.4359 0.5970 0.0708 1.0000 Uiso R . . . . .
H201 H 0.1678 0.3775 0.5681 0.0706 1.0000 Uiso R . . . . .

loop_
_atom_site_aniso_label
_atom_site_aniso_U_11
_atom_site_aniso_U_22
_atom_site_aniso_U_33
_atom_site_aniso_U_23
_atom_site_aniso_U_13
_atom_site_aniso_U_12
C1 0.0262(5) 0.0248(5) 0.0254(6) 0.0014(4) 0.0028(4) 0.0019(4)
C2 0.0374(6) 0.0280(6) 0.0299(6) -0.0020(5) 0.0113(5) 0.0014(5)
C3 0.0544(8) 0.0292(6) 0.0211(6) -0.0028(5) 0.0060(5) -0.0024(6)
C4 0.0452(7) 0.0315(6) 0.0243(6) -0.0014(5) -0.0092(5) 0.0011(5)
C5 0.0283(6) 0.0247(6) 0.0283(6) -0.0018(4) -0.0023(5) 0.0022(4)
C6 0.0259(5) 0.0179(5) 0.0200(5) -0.0004(4) 0.0018(4) -0.0017(4)
S7 0.02758(16) 0.02223(16) 0.01960(15) 0.00073(9) 0.00513(10) -0.00069(9)
O8 0.0304(5) 0.0373(5) 0.0363(5) -0.0053(4) 0.0139(4) -0.0074(4)
O9 0.0560(6) 0.0310(5) 0.0232(4) 0.0059(3) 0.0016(4) 0.0094(4)
C10 0.0253(5) 0.0260(5) 0.0218(5) -0.0027(4) 0.0053(4) -0.0011(4)
C11 0.0254(6) 0.0392(7) 0.0317(6) -0.0090(5) 0.0079(5) -0.0055(5)
C12 0.0245(5) 0.0258(5) 0.0258(6) -0.0062(4) 0.0045(4) -0.0025(4)
C13 0.0354(6) 0.0232(6) 0.0271(6) 0.0002(4) 0.0071(5) 0.0008(5)
C14 0.0275(5) 0.0226(5) 0.0239(5) -0.0065(4) 0.0021(4) -0.0026(4)
C15 0.0294(6) 0.0374(7) 0.0248(6) -0.0043(5) 0.0028(5) 0.0030(5)
C16 0.0381(7) 0.0409(7) 0.0268(6) -0.0067(5) 0.0087(5) -0.0036(6)
C17 0.0519(8) 0.0232(6) 0.0250(6) -0.0038(4) 0.0016(5) -0.0100(5)
C18 0.0484(8) 0.0235(6) 0.0331(7) -0.0015(5) -0.0059(6) 0.0015(5)
C19 0.0327(6) 0.0264(6) 0.0336(6) -0.0057(5) 0.0008(5) 0.0031(5)
C20 0.0803(11) 0.0341(7) 0.0258(7) -0.0007(5) 0.0034(7) -0.0138(7)

loop_
_atom_type_symbol
_atom_type_scat_dispersion_real
_atom_type_scat_dispersion_imag
_atom_type_scat_Cromer_Mann_a1
_atom_type_scat_Cromer_Mann_b1
_atom_type_scat_Cromer_Mann_a2
_atom_type_scat_Cromer_Mann_b2
_atom_type_scat_Cromer_Mann_a3
_atom_type_scat_Cromer_Mann_b3
_atom_type_scat_Cromer_Mann_a4
_atom_type_scat_Cromer_Mann_b4
_atom_type_scat_Cromer_Mann_c
_atom_type_scat_source
C 0.0181 0.0091 2.3100 20.8439 1.0200 10.2075 1.5886 0.5687 0.8650 51.6512 0.2156 'International Tables Vol C 4.2.6.8 and 6.1.1.4'
H 0.0000 0.0000 0.4930 10.5109 0.3229 26.1257 0.1402 3.1424 0.0408 57.7998 0.0030 'International Tables Vol C 4.2.6.8 and 6.1.1.4'
O 0.0492 0.0322 3.0485 13.2771 2.2868 5.7011 1.5463 0.3239 0.8670 32.9089 0.2508 'International Tables Vol C 4.2.6.8 and 6.1.1.4'
S 0.3331 0.5567 6.9053 1.4679 5.2034 22.2151 1.4379 0.2536 1.5863 56.1720 0.8669 'International Tables Vol C 4.2.6.8 and 6.1.1.4'

loop_
_geom_angle_atom_site_label_1
_geom_angle_site_symmetry_1
_geom_angle_atom_site_label_2
_geom_angle_site_symmetry_2
_geom_angle_atom_site_label_3
_geom_angle_site_symmetry_3
_geom_angle
_geom_angle_publ_flag
C2 . C1 . C6 . 118.90(11) yes
C2 . C1 . H11 . 120.3 no
C6 . C1 . H11 . 120.8 no
C1 . C2 . C3 . 120.04(12) yes
C1 . C2 . H21 . 119.1 no
C3 . C2 . H21 . 120.9 no
C2 . C3 . C4 . 120.47(12) yes
C2 . C3 . H31 . 119.5 no
C4 . C3 . H31 . 120.0 no
C3 . C4 . C5 . 120.14(12) yes
C3 . C4 . H41 . 120.5 no
C5 . C4 . H41 . 119.3 no
C4 . C5 . C6 . 118.99(11) yes
C4 . C5 . H51 . 120.9 no
C6 . C5 . H51 . 120.1 no
C5 . C6 . C1 . 121.45(11) yes
C5 . C6 . S7 . 119.23(9) yes
C1 . C6 . S7 . 119.32(9) yes
C6 . S7 . O8 . 108.37(6) yes
C6 . S7 . O9 . 107.96(5) yes
O8 . S7 . O9 . 119.44(6) yes
C6 . S7 . C10 . 103.81(5) yes
O8 . S7 . C10 . 107.76(5) yes
O9 . S7 . C10 . 108.42(6) yes
S7 . C10 . C11 . 128.58(9) yes
S7 . C10 . C12 . 126.87(8) yes
C11 . C10 . C12 . 59.49(7) yes
S7 . C10 . C13 . 129.69(9) yes
C11 . C10 . C13 . 98.70(10) yes
C12 . C10 . C13 . 59.49(8) yes
C10 . C11 . C12 . 60.96(7) yes
C10 . C11 . H111 . 117.7 no
C12 . C11 . H111 . 119.7 no
C10 . C11 . H112 . 117.0 no
C12 . C11 . H112 . 117.2 no
H111 . C11 . H112 . 114.2 no
C10 . C12 . C11 . 59.56(7) yes
C10 . C12 . C13 . 59.60(8) yes
C11 . C12 . C13 . 98.82(10) yes
C10 . C12 . C14 . 133.91(10) yes
C11 . C12 . C14 . 130.10(11) yes
C13 . C12 . C14 . 130.31(10) yes
C10 . C13 . C12 . 60.91(8) yes
C10 . C13 . H131 . 117.5 no
C12 . C13 . H131 . 117.7 no
C10 . C13 . H132 . 118.3 no
C12 . C13 . H132 . 118.2 no
H131 . C13 . H132 . 114.2 no
C12 . C14 . C15 . 121.14(11) yes
C12 . C14 . C19 . 120.40(11) yes
C15 . C14 . C19 . 118.37(11) yes
C14 . C15 . C16 . 120.49(12) yes
C14 . C15 . H151 . 120.0 no
C16 . C15 . H151 . 119.5 no
C15 . C16 . C17 . 121.41(12) yes
C15 . C16 . H161 . 119.4 no
C17 . C16 . H161 . 119.2 no
C16 . C17 . C18 . 117.71(12) yes
C16 . C17 . C20 . 121.56(13) yes
C18 . C17 . C20 . 120.73(14) yes
C17 . C18 . C19 . 121.52(12) yes
C17 . C18 . H181 . 118.8 no
C19 . C18 . H181 . 119.7 no
C14 . C19 . C18 . 120.49(12) yes
C14 . C19 . H191 . 119.0 no
C18 . C19 . H191 . 120.5 no
C17 . C20 . H202 . 109.9 no
C17 . C20 . H203 . 111.6 no
H202 . C20 . H203 . 108.7 no
C17 . C20 . H201 . 111.6 no
H202 . C20 . H201 . 108.1 no
H203 . C20 . H201 . 106.7 no

loop_
_geom_bond_atom_site_label_1
_geom_bond_site_symmetry_1
_geom_bond_atom_site_label_2
_geom_bond_site_symmetry_2
_geom_bond_distance
_geom_bond_publ_flag
C1 . C2 . 1.3892(17) yes
C1 . C6 . 1.3898(16) yes
C1 . H11 . 0.950 no
C2 . C3 . 1.3883(19) yes
C2 . H21 . 0.937 no
C3 . C4 . 1.388(2) yes
C3 . H31 . 0.948 no
C4 . C5 . 1.3846(18) yes
C4 . H41 . 0.924 no
C5 . C6 . 1.3912(16) yes
C5 . H51 . 0.934 no
C6 . S7 . 1.7644(11) yes
S7 . O8 . 1.4404(9) yes
S7 . O9 . 1.4367(9) yes
S7 . C10 . 1.7274(12) yes
C10 . C11 . 1.4986(16) yes
C10 . C12 . 1.5197(15) yes
C10 . C13 . 1.4999(16) yes
C11 . C12 . 1.4975(15) yes
C11 . H111 . 0.987 no
C11 . H112 . 0.961 no
C12 . C13 . 1.4983(17) yes
C12 . C14 . 1.4684(16) yes
C13 . H131 . 0.971 no
C13 . H132 . 0.998 no
C14 . C15 . 1.3941(16) yes
C14 . C19 . 1.3939(17) yes
C15 . C16 . 1.3881(18) yes
C15 . H151 . 0.955 no
C16 . C17 . 1.390(2) yes
C16 . H161 . 0.945 no
C17 . C18 . 1.389(2) yes
C17 . C20 . 1.5039(18) yes
C18 . C19 . 1.3868(19) yes
C18 . H181 . 0.959 no
C19 . H191 . 0.954 no
C20 . H202 . 0.955 no
C20 . H203 . 0.964 no
C20 . H201 . 0.967 no

loop_
_geom_hbond_atom_site_label_D
_geom_hbond_site_symmetry_D
_geom_hbond_atom_site_label_H
_geom_hbond_site_symmetry_H
_geom_hbond_atom_site_label_A
_geom_hbond_site_symmetry_A
_geom_hbond_angle_DHA
_geom_hbond_distance_DH
_geom_hbond_distance_HA
_geom_hbond_distance_DA
_geom_hbond_publ_flag
C4 . H41 . O9 3_454 124 0.92 2.59 3.1976(18) yes
C11 . H112 . O8 1_655 134 0.96 2.53 3.2720(18) yes
